data_7233256
loop_
_publ_author_name
'G\/ladysiak, Andrzej'
'Moosavi, Seyed Mohamad'
'Sarkisov, Lev'
'Smit, Berend'
'Stylianou, Kyriakos C.'

_publ_section_title
;
 Guest-dependent negative thermal expansion in a lanthanide-based
 metal--organic framework
;
_journal_issue 35
_journal_name_full CrystEngComm
_journal_page_first 5292
_journal_paper_doi 10.1039/C9CE00941H
_journal_volume 21
_journal_year 2019
_chemical_formula_moiety 'C18 H20 N2 O11 Tb'
_chemical_formula_sum 'C18 H20 N2 O11 Tb'
_chemical_formula_weight 599.28
_space_group_crystal_system triclinic
_space_group_IT_number 2
_space_group_name_Hall '-P 1'
_space_group_name_H-M_alt 'P -1'
_symmetry_space_group_name_Hall '-P 1'
_symmetry_space_group_name_H-M 'P -1'
_atom_sites_solution_hydrogens geom
_atom_sites_solution_primary dual
_audit_creation_date 2019-05-29
_audit_creation_method
;
Olex2 1.2
(compiled 2018.05.29 svn.r3508 for OlexSys, GUI svn.r5506)
;
_audit_update_record
;
2019-05-29 deposited with the CCDC.    2019-07-23 downloaded from the CCDC.
;
_cell_angle_alpha 98.788(14)
_cell_angle_beta 113.593(18)
_cell_angle_gamma 99.692(11)
_cell_formula_units_Z 2
_cell_length_a 10.6786(15)
_cell_length_b 11.0643(14)
_cell_length_c 13.078(3)
_cell_measurement_reflns_used 2347
_cell_measurement_temperature 380.0
_cell_measurement_theta_max 25.7430
_cell_measurement_theta_min 1.9210
_cell_volume 1353.7(5)
_computing_cell_refinement 'CrysAlisPro 1.171.38.43 (Rigaku OD, 2015)'
_computing_data_collection 'CrysAlisPro 1.171.38.43 (Rigaku OD, 2015)'
_computing_data_reduction 'CrysAlisPro 1.171.38.43 (Rigaku OD, 2015)'
_computing_molecular_graphics 'Olex2 (Dolomanov et al., 2009)'
_computing_publication_material 'Olex2 (Dolomanov et al., 2009)'
_computing_structure_refinement 'ShelXL (Sheldrick, 2015)'
_computing_structure_solution 'XT (Sheldrick, 2015)'
_diffrn_ambient_temperature 380.0
_diffrn_detector 'CCD plate'
_diffrn_detector_type PILATUS2M
_diffrn_measured_fraction_theta_full 0.733
_diffrn_measured_fraction_theta_max 0.722
_diffrn_measurement_details
;
List of Runs (angles in degrees, time in seconds):

  # Type    Start    End  Width  t~exp~   \w     \q     \k     \f   Frames
#--------------------------------------------------------------------------
  1  \w      0.00 360.00   1.00    1.00    --    0.00   0.00   0.00  360
;
_diffrn_measurement_device 'abstract diffractometer'
_diffrn_measurement_device_type PILATUS@SNBL
_diffrn_measurement_method '\w scans'
_diffrn_orient_matrix_type 'CrysAlisPro convention (1999,Acta A55,543-557)'
_diffrn_orient_matrix_UB_11 0.0673581000
_diffrn_orient_matrix_UB_12 -0.0130799000
_diffrn_orient_matrix_UB_13 0.0268784000
_diffrn_orient_matrix_UB_21 -0.0315185000
_diffrn_orient_matrix_UB_22 -0.0657871000
_diffrn_orient_matrix_UB_23 -0.0264320000
_diffrn_orient_matrix_UB_31 0.0127053000
_diffrn_orient_matrix_UB_32 0.0077512000
_diffrn_orient_matrix_UB_33 -0.0485231000
_diffrn_radiation_monochromator 'Si (111)'
_diffrn_radiation_probe x-ray
_diffrn_radiation_type synchrotron
_diffrn_radiation_wavelength 0.7142
_diffrn_reflns_av_R_equivalents 0.0583
_diffrn_reflns_av_unetI/netI 0.0961
_diffrn_reflns_Laue_measured_fraction_full 0.733
_diffrn_reflns_Laue_measured_fraction_max 0.722
_diffrn_reflns_limit_h_max 13
_diffrn_reflns_limit_h_min -13
_diffrn_reflns_limit_k_max 13
_diffrn_reflns_limit_k_min -13
_diffrn_reflns_limit_l_max 12
_diffrn_reflns_limit_l_min -12
_diffrn_reflns_number 7717
_diffrn_reflns_point_group_measured_fraction_full 0.733
_diffrn_reflns_point_group_measured_fraction_max 0.722
_diffrn_reflns_theta_full 26.000
_diffrn_reflns_theta_max 26.511
_diffrn_reflns_theta_min 1.935
_diffrn_source 'European Synchrotron Radiation Facility, BM01 beamline'
_exptl_absorpt_coefficient_mu 2.662
_exptl_absorpt_correction_T_max 1.00000
_exptl_absorpt_correction_T_min 0.28610
_exptl_absorpt_correction_type multi-scan
_exptl_absorpt_process_details
;
CrysAlisPro 1.171.38.43 (Rigaku Oxford Diffraction, 2015)
Empirical absorption correction using spherical harmonics,
 implemented in SCALE3 ABSPACK scaling algorithm.
;
_exptl_crystal_colour 'light yellow'
_exptl_crystal_colour_modifier light
_exptl_crystal_colour_primary yellow
_exptl_crystal_density_diffrn 1.470
_exptl_crystal_description prism
_exptl_crystal_F_000 590
_exptl_crystal_size_max 0.2
_exptl_crystal_size_mid 0.15
_exptl_crystal_size_min 0.07
_refine_diff_density_max 2.882
_refine_diff_density_min -3.132
_refine_diff_density_rms 0.302
_refine_ls_extinction_method none
_refine_ls_goodness_of_fit_ref 1.189
_refine_ls_hydrogen_treatment constr
_refine_ls_matrix_type full
_refine_ls_number_parameters 299
_refine_ls_number_reflns 3995
_refine_ls_number_restraints 159
_refine_ls_restrained_S_all 1.180
_refine_ls_R_factor_all 0.1373
_refine_ls_R_factor_gt 0.1222
_refine_ls_shift/su_max 0.000
_refine_ls_shift/su_mean 0.000
_refine_ls_structure_factor_coef Fsqd
_refine_ls_weighting_details 'w=1/[\s^2^(Fo^2^)+(0.2000P)^2^] where P=(Fo^2^+2Fc^2^)/3'
_refine_ls_weighting_scheme calc
_refine_ls_wR_factor_gt 0.2995
_refine_ls_wR_factor_ref 0.3150
_reflns_Friedel_coverage 0.000
_reflns_number_gt 2987
_reflns_number_total 3995
_reflns_threshold_expression 'I > 2\s(I)'
_cod_data_source_file c9ce00941h5.cif
_cod_data_source_block SION2_380K
_cod_depositor_comments 'Adding full bibliography for 7233243--7233257.cif.'
_cod_original_cell_volume 1353.7(4)
_cod_database_code 7233256
_shelx_shelxl_version_number 2018/3
_chemical_oxdiff_formula 'C21 H27 N3 O12 Tb'
_shelx_space_group_comment
;
The symmetry employed for this shelxl refinement is uniquely defined
by the following loop, which should always be used as a source of
symmetry information in preference to the above space-group names.
They are only intended as comments.
;
_shelx_estimated_absorpt_t_max 0.836
_shelx_estimated_absorpt_t_min 0.618
_reflns_odcompleteness_completeness 72.20
_reflns_odcompleteness_iscentric 1
_reflns_odcompleteness_theta 26.51
_olex2_refinement_description
;
1. Fixed Uiso
 At 1.2 times of:
  All C(H) groups
 At 1.5 times of:
  All C(H,H,H) groups, All O(H) groups
2. Restrained distances
 O11-C13
 1.21 with sigma of 0.02
 O5-C10
 1.21 with sigma of 0.02
 C10-N1
 1.4 with sigma of 0.02
 C13-N2
 1.4 with sigma of 0.02
 N1-C16
 1.45 with sigma of 0.02
 N1-C15
 1.45 with sigma of 0.02
 N2-C17
 1.45 with sigma of 0.02
 N2-C18
 1.45 with sigma of 0.02
 O11-C13
 1.2 with sigma of 0.04
 O5-C10
 1.2 with sigma of 0.04
 C17-N2 \\sim N2-C18
 with sigma of 0.02
 C17-C13 \\sim C13-C18
 with sigma of 0.02
 C15-N1 \\sim N1-C16
 with sigma of 0.02
 C15-C10 \\sim C10-C16
 with sigma of 0.02
3. Restrained planarity
 O11, C13, N2, C17, C18
 with sigma of 0.1
 O5, C10, N1, C15, C16
 with sigma of 0.1
4. Rigid bond restraints
 O3, C2
 with sigma for 1-2 distances of 0.001 and sigma for 1-3 distances of 0.005
 C2, O3
 with sigma for 1-2 distances of 0.001 and sigma for 1-3 distances of 0.005
 O3, C2, O6
 with sigma for 1-2 distances of 0.002 and sigma for 1-3 distances of 0.002
5. Uiso/Uaniso restraints and constraints
O3 \\sim C2: within 2A with sigma of 0.001 and sigma for terminal atoms of 0.01
C13 \\sim N2 \\sim C18 \\sim C17: within 2A with sigma of 0.001 and sigma for
terminal atoms of 0.002
C10 \\sim N1 \\sim C16 \\sim C15: within 2A with sigma of 0.001 and sigma for
terminal atoms of 0.002
C2 \\sim O3: within 2A with sigma of 0.001 and sigma for terminal atoms of 0.01
C2 \\sim O6: within 2A with sigma of 0.002 and sigma for terminal atoms of 0.004
Uanis(O1B) \\sim Ueq: with sigma of 0.01 and sigma for terminal atoms of 0.02
Uanis(C15) \\sim Ueq, Uanis(C16) \\sim Ueq: with sigma of 0.025 and sigma for
terminal atoms of 0.05
Uanis(C17) \\sim Ueq, Uanis(C18) \\sim Ueq: with sigma of 0.025 and sigma for
terminal atoms of 0.05
Uanis(O9) \\sim Ueq: with sigma of 0.01 and sigma for terminal atoms of 0.02
Uanis(O8) \\sim Ueq: with sigma of 0.01 and sigma for terminal atoms of 0.02
6. Rigid body (RIGU) restrains
 O11, C13, N2, C18, C17
 with sigma for 1-2 distances of 0.004 and sigma for 1-3 distances of 0.004
 O5, C10, N1, C16, C15
 with sigma for 1-2 distances of 0.004 and sigma for 1-3 distances of 0.004
7. Others
 Sof(O1B)=Sof(H1B)=Sof(H12A)=1-FVAR(1)
 Sof(O1A)=Sof(H1A)=Sof(H14)=FVAR(1)
8.a Me refined with riding coordinates:
 C15(H15A,H15B,H15C), C16(H16A,H16B,H16C), C17(H17A,H17B,H17C), C18(H18A,H18B,
 H18C)
8.b Aromatic/amide H refined with riding coordinates:
 C5(H5), C8(H8), C10(H10), C12(H12A), C13(H13), C14(H14)
8.c Tetrahedral OH refined with riding coordinates:
 O9(H9), O12(H12), O1A(H1A), O1B(H1B)
;
_olex2_submission_special_instructions 'No special instructions were received'
_oxdiff_exptl_absorpt_empirical_details
;
Empirical correction (ABSPACK) includes:
- Absorption correction using spherical harmonics
- Frame scaling
;
_oxdiff_exptl_absorpt_empirical_full_max 2.622
_oxdiff_exptl_absorpt_empirical_full_min 0.442

loop_
_space_group_symop_operation_xyz
'x, y, z'
'-x, -y, -z'

loop_
_atom_site_label
_atom_site_type_symbol
_atom_site_fract_x
_atom_site_fract_y
_atom_site_fract_z
_atom_site_U_iso_or_equiv
_atom_site_adp_type
_atom_site_occupancy
_atom_site_site_symmetry_order
_atom_site_calc_flag
_atom_site_refinement_flags_posn
_atom_site_refinement_flags_adp
_atom_site_refinement_flags_occupancy
_atom_site_disorder_assembly
_atom_site_disorder_group
Tb1 Tb 0.11600(6) 0.54046(6) 0.68175(6) 0.0764(5) Uani 1 1 d . . . . .
O2 O -0.0013(15) 0.3260(10) 0.5897(13) 0.099(4) Uani 1 1 d . . . . .
O3 O 0.1739(13) 0.5072(12) 0.5300(12) 0.093(2) Uani 1 1 d . U . . .
O4 O -0.0730(13) 0.2822(10) 0.3986(11) 0.089(3) Uani 1 1 d . . . . .
O5 O 0.0923(19) 0.4570(16) 0.8291(13) 0.121(5) Uani 1 1 d D U . . .
O6 O 0.1152(13) 0.4533(12) 0.3440(12) 0.094(2) Uani 1 1 d . U . . .
O7 O 0.1845(13) 0.7306(12) 0.8408(11) 0.095(4) Uani 1 1 d . . . . .
O8 O 0.3457(14) 0.6945(13) 0.7883(13) 0.097(4) Uani 1 1 d . U . . .
O9 O 0.056(2) -0.0644(17) 0.7053(15) 0.128(5) Uani 1 1 d . U . . .
H9 H 0.043177 -0.141173 0.697063 0.193 Uiso 1 1 calc R . . . .
O11 O 0.2951(18) 0.428(2) 0.7532(17) 0.137(6) Uani 1 1 d D U . . .
O12 O 0.6961(16) 0.585(2) 0.7289(15) 0.150(8) Uani 1 1 d . . . . .
H12 H 0.775525 0.583458 0.735545 0.225 Uiso 1 1 calc R . . . .
N1 N 0.022(3) 0.286(3) 0.895(3) 0.241(9) Uani 1 1 d D U . . .
O1A O 0.229(2) 0.942(3) 0.990(2) 0.120(11) Uani 0.62(4) 1 d . . P A 1
H1A H 0.180648 0.872487 0.946682 0.180 Uiso 0.62(4) 1 calc R . P A 1
O1B O 0.598(5) 0.833(5) 0.901(4) 0.124(18) Uani 0.38(4) 1 d . U P A 2
H1B H 0.534191 0.770095 0.860140 0.186 Uiso 0.38(4) 1 calc R . P A 2
N2 N 0.473(3) 0.329(4) 0.834(3) 0.258(9) Uani 1 1 d D U . . .
C1 C -0.0179(19) 0.1203(16) 0.4945(16) 0.087(5) Uani 1 1 d . . . . .
C2 C 0.206(2) 0.4865(18) 0.450(2) 0.093(2) Uani 1 1 d . U . . .
C3 C 0.3545(16) 0.4938(18) 0.4720(15) 0.080(4) Uani 1 1 d . . . . .
C4 C -0.0331(18) 0.2539(15) 0.4919(17) 0.080(4) Uani 1 1 d . . . . .
C5 C 0.4627(19) 0.540(2) 0.5908(17) 0.100(6) Uani 1 1 d . . . . .
H5 H 0.438779 0.565962 0.650039 0.120 Uiso 1 1 calc R . . . .
C6 C 0.5998(19) 0.543(2) 0.6131(18) 0.102(6) Uani 1 1 d . . . . .
C7 C 0.308(2) 0.7630(19) 0.8428(18) 0.093(5) Uani 1 1 d . . . . .
C8 C 0.011(2) 0.0797(19) 0.5954(16) 0.098(6) Uani 1 1 d . . . . .
H8 H 0.016887 0.132991 0.660233 0.118 Uiso 1 1 calc R . . . .
C9 C 0.031(2) -0.0348(17) 0.5989(16) 0.094(6) Uani 1 1 d . . . . .
C10 C 0.002(4) 0.373(3) 0.827(4) 0.241(9) Uani 1 1 d D U . . .
H10 H -0.089952 0.365036 0.773614 0.289 Uiso 1 1 calc R . . . .
C11 C 0.4023(18) 0.8884(18) 0.9249(17) 0.093(5) Uani 1 1 d . . . . .
C12 C 0.3655(19) 0.9672(18) 0.9875(18) 0.095(6) Uani 1 1 d . . . . .
H12A H 0.273453 0.944774 0.979280 0.114 Uiso 0.38(4) 1 calc R . P A 2
C13 C 0.411(3) 0.426(5) 0.808(3) 0.258(9) Uani 1 1 d D U . . .
H13 H 0.473605 0.505599 0.839865 0.309 Uiso 1 1 calc R . . . .
C14 C 0.5458(19) 0.917(2) 0.9339(18) 0.100(6) Uani 1 1 d . . . . .
H14 H 0.576057 0.863878 0.891609 0.119 Uiso 0.62(4) 1 calc R . P A 1
C15 C -0.094(5) 0.184(4) 0.874(4) 0.242(9) Uani 1 1 d D U . . .
H15A H -0.063139 0.133360 0.928044 0.363 Uiso 1 1 calc R . . . .
H15B H -0.167721 0.217514 0.882299 0.363 Uiso 1 1 calc R . . . .
H15C H -0.129420 0.132946 0.797158 0.363 Uiso 1 1 calc R . . . .
C16 C 0.163(5) 0.287(5) 0.972(4) 0.242(9) Uani 1 1 d D U . . .
H16A H 0.158874 0.222021 1.013152 0.363 Uiso 1 1 calc R . . . .
H16B H 0.215553 0.270865 0.929449 0.363 Uiso 1 1 calc R . . . .
H16C H 0.207898 0.367623 1.026386 0.363 Uiso 1 1 calc R . . . .
C17 C 0.385(5) 0.201(4) 0.788(5) 0.258(9) Uani 1 1 d D U . . .
H17A H 0.442958 0.143340 0.813665 0.387 Uiso 1 1 calc R . . . .
H17B H 0.313441 0.191358 0.814864 0.387 Uiso 1 1 calc R . . . .
H17C H 0.341957 0.181719 0.705626 0.387 Uiso 1 1 calc R . . . .
C18 C 0.623(3) 0.363(6) 0.911(5) 0.258(9) Uani 1 1 d D U . . .
H18A H 0.653549 0.286780 0.922915 0.387 Uiso 1 1 calc R . . . .
H18B H 0.675033 0.408767 0.878330 0.387 Uiso 1 1 calc R . . . .
H18C H 0.639650 0.413800 0.984012 0.387 Uiso 1 1 calc R . . . .

loop_
_atom_site_aniso_label
_atom_site_aniso_U_11
_atom_site_aniso_U_22
_atom_site_aniso_U_33
_atom_site_aniso_U_23
_atom_site_aniso_U_13
_atom_site_aniso_U_12
Tb1 0.0467(5) 0.0479(5) 0.0946(7) 0.0006(4) -0.0017(4) 0.0098(3)
O2 0.098(9) 0.039(6) 0.119(10) 0.000(6) 0.019(8) 0.010(5)
O3 0.065(4) 0.073(5) 0.117(6) 0.009(4) 0.020(4) 0.021(4)
O4 0.078(8) 0.049(6) 0.102(9) 0.008(6) 0.006(6) 0.011(5)
O5 0.132(13) 0.100(10) 0.105(10) 0.009(8) 0.031(9) 0.033(8)
O6 0.065(5) 0.074(5) 0.117(6) 0.009(4) 0.019(4) 0.020(4)
O7 0.060(7) 0.077(8) 0.105(9) 0.000(6) 0.012(6) -0.008(6)
O8 0.074(6) 0.071(6) 0.112(7) -0.006(5) 0.018(5) 0.019(5)
O9 0.158(13) 0.086(9) 0.121(10) 0.021(8) 0.036(9) 0.048(9)
O11 0.094(10) 0.153(17) 0.157(15) 0.066(13) 0.034(10) 0.042(10)
O12 0.059(9) 0.22(2) 0.111(11) -0.028(12) 0.019(8) -0.002(10)
N1 0.265(15) 0.202(14) 0.246(15) 0.082(12) 0.114(12) -0.001(12)
O1A 0.077(16) 0.105(19) 0.13(2) -0.019(14) 0.026(14) -0.008(12)
O1B 0.11(2) 0.11(2) 0.14(2) -0.005(15) 0.045(17) 0.031(16)
N2 0.147(11) 0.314(17) 0.306(16) 0.109(14) 0.055(10) 0.126(11)
C1 0.072(10) 0.055(9) 0.087(11) -0.005(8) -0.002(8) 0.010(7)
C2 0.065(4) 0.073(5) 0.117(6) 0.009(4) 0.020(4) 0.021(4)
C3 0.047(8) 0.092(12) 0.082(10) 0.011(8) 0.013(7) 0.019(7)
C4 0.062(9) 0.048(8) 0.098(12) 0.004(8) 0.010(8) 0.008(6)
C5 0.058(10) 0.121(17) 0.086(12) -0.004(11) 0.008(9) 0.024(10)
C6 0.049(9) 0.120(17) 0.089(13) 0.000(11) -0.004(8) 0.012(9)
C7 0.074(12) 0.064(10) 0.096(12) 0.000(9) 0.005(9) 0.005(8)
C8 0.109(15) 0.069(11) 0.077(11) 0.009(8) 0.008(10) 0.014(10)
C9 0.100(14) 0.056(10) 0.094(12) 0.017(9) 0.010(10) 0.023(9)
C10 0.265(15) 0.202(14) 0.246(15) 0.082(12) 0.114(12) -0.001(12)
C11 0.059(9) 0.068(11) 0.102(12) 0.003(9) -0.001(9) 0.000(7)
C12 0.060(10) 0.070(11) 0.107(13) -0.014(9) 0.009(9) 0.001(8)
C13 0.147(11) 0.314(17) 0.306(16) 0.109(14) 0.055(10) 0.126(11)
C14 0.058(10) 0.084(13) 0.109(14) 0.000(10) 0.005(9) 0.003(8)
C15 0.265(15) 0.202(14) 0.246(15) 0.081(12) 0.114(13) -0.001(12)
C16 0.265(15) 0.202(14) 0.246(15) 0.082(12) 0.114(13) -0.001(12)
C17 0.148(11) 0.314(17) 0.306(16) 0.108(15) 0.055(10) 0.125(12)
C18 0.148(11) 0.314(17) 0.306(16) 0.109(15) 0.055(10) 0.125(12)

loop_
_atom_type_symbol
_atom_type_description
_atom_type_scat_dispersion_real
_atom_type_scat_dispersion_imag
_atom_type_scat_source
C C 0.0033 0.0016 'International Tables Vol C Tables 4.2.6.8 and 6.1.1.4'
H H 0.0000 0.0000 'International Tables Vol C Tables 4.2.6.8 and 6.1.1.4'
N N 0.0061 0.0033 'International Tables Vol C Tables 4.2.6.8 and 6.1.1.4'
O O 0.0106 0.0060 'International Tables Vol C Tables 4.2.6.8 and 6.1.1.4'
Tb Tb -0.1723 4.1537 'International Tables Vol C Tables 4.2.6.8 and 6.1.1.4'

loop_
_geom_angle_atom_site_label_1
_geom_angle_atom_site_label_2
_geom_angle_atom_site_label_3
_geom_angle
_geom_angle_site_symmetry_1
_geom_angle_site_symmetry_3
O2 Tb1 O4 126.5(4) . 2_566
O2 Tb1 O6 80.8(5) . 2_566
O2 Tb1 O7 150.9(5) . .
O2 Tb1 O8 145.4(5) . .
O2 Tb1 O11 75.5(7) . .
O3 Tb1 O2 77.5(5) . .
O3 Tb1 O4 76.5(5) . 2_566
O3 Tb1 O5 144.9(5) . .
O3 Tb1 O6 122.4(5) . 2_566
O3 Tb1 O7 131.5(4) . .
O3 Tb1 O8 87.0(5) . .
O3 Tb1 O11 79.6(6) . .
O4 Tb1 O7 71.1(4) 2_566 .
O4 Tb1 O8 78.0(4) 2_566 .
O4 Tb1 O11 141.9(6) 2_566 .
O5 Tb1 O2 76.8(6) . .
O5 Tb1 O4 138.4(6) . 2_566
O5 Tb1 O6 76.1(6) . 2_566
O5 Tb1 O7 76.1(5) . .
O5 Tb1 O8 101.2(6) . .
O5 Tb1 O11 71.1(6) . .
O6 Tb1 O4 75.1(5) 2_566 2_566
O6 Tb1 O7 82.8(4) 2_566 .
O6 Tb1 O8 132.9(5) 2_566 .
O6 Tb1 O11 143.0(6) 2_566 .
O8 Tb1 O7 52.0(4) . .
O11 Tb1 O7 105.1(6) . .
O11 Tb1 O8 71.4(6) . .
C4 O2 Tb1 135.1(13) . .
C2 O3 Tb1 178.2(13) . .
C4 O4 Tb1 140.5(11) . 2_566
C10 O5 Tb1 131(2) . .
C2 O6 Tb1 112.8(13) . 2_566
C7 O7 Tb1 90.6(11) . .
C7 O8 Tb1 95.5(12) . .
C9 O9 H9 109.5 . .
C13 O11 Tb1 152(3) . .
C6 O12 H12 109.5 . .
C10 N1 C15 120(2) . .
C10 N1 C16 119(2) . .
C15 N1 C16 120(4) . .
C12 O1A H1A 109.5 . .
C14 O1B H1B 109.5 . .
C13 N2 C17 119(2) . .
C13 N2 C18 118(2) . .
C17 N2 C18 123(4) . .
C8 C1 C4 120.1(17) . .
C9 C1 C4 123.1(17) 2_556 .
C9 C1 C8 116.7(17) 2_556 .
O3 C2 O6 123.7(18) . .
O3 C2 C3 120.6(18) . .
O6 C2 C3 115.6(19) . .
C5 C3 C2 117.8(17) . .
C6 C3 C2 125.2(16) 2_666 .
C6 C3 C5 117.0(15) 2_666 .
O2 C4 C1 115.0(16) . .
O4 C4 O2 126.8(16) . .
O4 C4 C1 118.1(16) . .
C3 C5 H5 120.7 . .
C6 C5 C3 118.6(19) . .
C6 C5 H5 120.7 . .
O12 C6 C3 120.6(17) . 2_666
C5 C6 O12 115(2) . .
C5 C6 C3 124.4(17) . 2_666
O7 C7 C11 115(2) . .
O8 C7 O7 121.2(17) . .
O8 C7 C11 123(2) . .
C1 C8 H8 120.0 . .
C9 C8 C1 120.0(19) . .
C9 C8 H8 120.0 . .
C1 C9 O9 122.7(16) 2_556 .
C8 C9 O9 113.9(19) . .
C8 C9 C1 123.2(18) . 2_556
O5 C10 N1 127(3) . .
O5 C10 H10 116.6 . .
N1 C10 H10 116.6 . .
C12 C11 C7 125.4(19) . .
C12 C11 C14 120.2(17) . .
C14 C11 C7 114(2) . .
C11 C12 O1A 123.7(18) . .
C11 C12 H12A 117.2 . .
C11 C12 C14 125.5(19) . 2_677
C14 C12 O1A 110.7(19) 2_677 .
C14 C12 H12A 117.2 2_677 .
O11 C13 N2 133(3) . .
O11 C13 H13 113.7 . .
N2 C13 H13 113.7 . .
O1B C14 C11 122(3) . .
C11 C14 H14 122.9 . .
C12 C14 C11 114(2) 2_677 .
C12 C14 H14 122.9 2_677 .
N1 C15 H15A 109.5 . .
N1 C15 H15B 109.5 . .
N1 C15 H15C 109.5 . .
H15A C15 H15B 109.5 . .
H15A C15 H15C 109.5 . .
H15B C15 H15C 109.5 . .
N1 C16 H16A 109.5 . .
N1 C16 H16B 109.5 . .
N1 C16 H16C 109.5 . .
H16A C16 H16B 109.5 . .
H16A C16 H16C 109.5 . .
H16B C16 H16C 109.5 . .
N2 C17 H17A 109.5 . .
N2 C17 H17B 109.5 . .
N2 C17 H17C 109.5 . .
H17A C17 H17B 109.5 . .
H17A C17 H17C 109.5 . .
H17B C17 H17C 109.5 . .
N2 C18 H18A 109.5 . .
N2 C18 H18B 109.5 . .
N2 C18 H18C 109.5 . .
H18A C18 H18B 109.5 . .
H18A C18 H18C 109.5 . .
H18B C18 H18C 109.5 . .

loop_
_geom_bond_atom_site_label_1
_geom_bond_atom_site_label_2
_geom_bond_distance
_geom_bond_site_symmetry_2
Tb1 O2 2.360(11) .
Tb1 O3 2.301(15) .
Tb1 O4 2.391(12) 2_566
Tb1 O5 2.342(17) .
Tb1 O6 2.369(12) 2_566
Tb1 O7 2.493(13) .
Tb1 O8 2.448(13) .
Tb1 O11 2.407(17) .
O2 C4 1.28(2) .
O3 C2 1.22(2) .
O4 C4 1.23(2) .
O5 C10 1.207(17) .
O6 C2 1.28(2) .
O7 C7 1.30(3) .
O8 C7 1.19(3) .
O9 H9 0.8200 .
O9 C9 1.41(3) .
O11 C13 1.160(17) .
O12 H12 0.8200 .
O12 C6 1.39(3) .
N1 C10 1.397(19) .
N1 C15 1.431(16) .
N1 C16 1.433(16) .
O1A H1A 0.8200 .
O1A C12 1.45(3) .
O1B H1B 0.8200 .
O1B C14 1.26(5) .
N2 C13 1.367(19) .
N2 C17 1.450(16) .
N2 C18 1.459(16) .
C1 C4 1.52(2) .
C1 C8 1.39(3) .
C1 C9 1.37(3) 2_556
C2 C3 1.48(2) .
C3 C5 1.46(2) .
C3 C6 1.42(3) 2_666
C5 H5 0.9300 .
C5 C6 1.37(3) .
C7 C11 1.52(2) .
C8 H8 0.9300 .
C8 C9 1.32(3) .
C10 H10 0.9300 .
C11 C12 1.32(3) .
C11 C14 1.46(3) .
C12 H12A 0.9300 .
C12 C14 1.42(3) 2_677
C13 H13 0.9300 .
C14 H14 0.9300 .
C15 H15A 0.9600 .
C15 H15B 0.9600 .
C15 H15C 0.9600 .
C16 H16A 0.9600 .
C16 H16B 0.9600 .
C16 H16C 0.9600 .
C17 H17A 0.9600 .
C17 H17B 0.9600 .
C17 H17C 0.9600 .
C18 H18A 0.9600 .
C18 H18B 0.9600 .
C18 H18C 0.9600 .

loop_
_geom_torsion_atom_site_label_1
_geom_torsion_atom_site_label_2
_geom_torsion_atom_site_label_3
_geom_torsion_atom_site_label_4
_geom_torsion
_geom_torsion_site_symmetry_1
_geom_torsion_site_symmetry_4
Tb1 O2 C4 O4 -39(3) . .
Tb1 O2 C4 C1 140.9(14) . .
Tb1 O4 C4 O2 3(3) 2_566 .
Tb1 O4 C4 C1 -177.1(12) 2_566 .
Tb1 O5 C10 N1 144(3) . .
Tb1 O6 C2 O3 7(2) 2_566 .
Tb1 O6 C2 C3 -175.7(12) 2_566 .
Tb1 O7 C7 O8 -8(2) . .
Tb1 O7 C7 C11 175.6(16) . .
Tb1 O8 C7 O7 9(2) . .
Tb1 O8 C7 C11 -175.7(18) . .
Tb1 O11 C13 N2 174(3) . .
O3 C2 C3 C5 -7(3) . .
O3 C2 C3 C6 172(2) . 2_666
O6 C2 C3 C5 175.8(19) . .
O6 C2 C3 C6 -6(3) . 2_666
O7 C7 C11 C12 -4(3) . .
O7 C7 C11 C14 174.4(18) . .
O8 C7 C11 C12 -180(2) . .
O8 C7 C11 C14 -1(3) . .
C1 C8 C9 O9 -178.6(19) . .
C1 C8 C9 C1 -3(4) . 2_556
C2 C3 C5 C6 178(2) . .
C3 C5 C6 O12 -178(2) . .
C3 C5 C6 C3 1(4) . 2_666
C4 C1 C8 C9 -176.9(19) . .
C6 C3 C5 C6 -1(4) 2_666 .
C7 C11 C12 O1A 3(4) . .
C7 C11 C12 C14 179(2) . 2_677
C7 C11 C14 O1B -18(4) . .
C7 C11 C14 C12 -178.7(17) . 2_677
C8 C1 C4 O2 8(3) . .
C8 C1 C4 O4 -172.6(18) . .
C9 C1 C4 O2 -172.0(19) 2_556 .
C9 C1 C4 O4 8(3) 2_556 .
C9 C1 C8 C9 3(3) 2_556 .
C12 C11 C14 O1B 161(3) . .
C12 C11 C14 C12 0(4) . 2_677
C14 C11 C12 O1A -175(2) . .
C14 C11 C12 C14 0(4) . 2_677
C15 N1 C10 O5 -174(3) . .
C16 N1 C10 O5 -5(3) . .
C17 N2 C13 O11 0(4) . .
C18 N2 C13 O11 -177(3) . .

loop_
_smtbx_masks_void_nr
_smtbx_masks_void_average_x
_smtbx_masks_void_average_y
_smtbx_masks_void_average_z
_smtbx_masks_void_volume
_smtbx_masks_void_count_electrons
1 0.500 0.000 0.500 353.9 0.0
